data_7229640
loop_
_publ_author_name
'Sv\"ard, Michael'
'Krishna, Gamidi Rama'
'Rasmuson, \%Ake C.'

_publ_section_title
;
 Synthesis, crystallisation and thermodynamics of two polymorphs of a new
 derivative of meglumine:
 1-(2,2,3-trimethyl-1,3-oxazolidin-5-yl)-butane-1,2,3,4-tetrol
;
_journal_issue 1
_journal_name_full CrystEngComm
_journal_page_first 88
_journal_paper_doi 10.1039/C7CE01135K
_journal_volume 20
_journal_year 2018
_chemical_absolute_configuration unk
_chemical_formula_moiety 'C10 H21 N O5'
_chemical_formula_sum 'C10 H21 N O5'
_chemical_formula_weight 235.28
_chemical_melting_point 410.4
_chemical_name_systematic
;
1-(2,2,3-trimethyl-1,3-oxazolidin-5-yl)butane-1,2,3,4-tetrol
;
_space_group_crystal_system orthorhombic
_space_group_IT_number 19
_space_group_name_Hall 'P 2ac 2ab'
_space_group_name_H-M_alt 'P 21 21 21'
_symmetry_space_group_name_Hall 'P 2ac 2ab'
_symmetry_space_group_name_H-M 'P 21 21 21'
_atom_sites_solution_hydrogens mixed
_audit_creation_method SHELXL-2014
_audit_update_record
;
2017-10-13 deposited with the CCDC.
2017-12-01 downloaded from the CCDC.
;
_cell_angle_alpha 90
_cell_angle_beta 90
_cell_angle_gamma 90
_cell_formula_units_Z 4
_cell_length_a 6.0781(3)
_cell_length_b 10.8821(6)
_cell_length_c 17.8535(10)
_cell_measurement_reflns_used 9952
_cell_measurement_temperature 100(2)
_cell_measurement_theta_max 26.985
_cell_measurement_theta_min 3.35
_cell_volume 1180.87(11)
_computing_cell_refinement 'Bruker SAINT'
_computing_data_collection 'Bruker APEX2'
_computing_data_reduction 'Bruker SAINT'
_computing_molecular_graphics 'Bruker SHELXTL'
_computing_publication_material 'Bruker SHELXTL'
_computing_structure_refinement 'SHELXL-2014 (Sheldrick, 2014)'
_computing_structure_solution 'SHELXS-97 (Sheldrick 2008)'
_diffrn_ambient_temperature 100
_diffrn_measured_fraction_theta_full 0.980
_diffrn_measured_fraction_theta_max 0.983
_diffrn_measurement_device_type 'Bruker APEX-II CCD'
_diffrn_measurement_method '\ f and \ w scans'
_diffrn_radiation_type MoK\a
_diffrn_radiation_wavelength 0.71073
_diffrn_reflns_av_R_equivalents 0.0137
_diffrn_reflns_av_unetI/netI 0.0070
_diffrn_reflns_Laue_measured_fraction_full 0.980
_diffrn_reflns_Laue_measured_fraction_max 0.983
_diffrn_reflns_limit_h_max 7
_diffrn_reflns_limit_h_min -7
_diffrn_reflns_limit_k_max 13
_diffrn_reflns_limit_k_min -13
_diffrn_reflns_limit_l_max 22
_diffrn_reflns_limit_l_min -21
_diffrn_reflns_number 20697
_diffrn_reflns_point_group_measured_fraction_full 0.985
_diffrn_reflns_point_group_measured_fraction_max 0.988
_diffrn_reflns_theta_full 25.242
_diffrn_reflns_theta_max 26.985
_diffrn_reflns_theta_min 3.541
_exptl_absorpt_coefficient_mu 0.105
_exptl_absorpt_correction_T_max 0.979
_exptl_absorpt_correction_T_min 0.970
_exptl_absorpt_correction_type multi-scan
_exptl_absorpt_process_details SADABS
_exptl_crystal_colour colorless
_exptl_crystal_density_diffrn 1.323
_exptl_crystal_description plate
_exptl_crystal_F_000 512
_exptl_crystal_preparation 'crystallised from acetone solution at room temperature'
_exptl_crystal_recrystallization_method 'Re-crystallisation from solvent: Acetone'
_exptl_crystal_size_max 0.45
_exptl_crystal_size_mid 0.24
_exptl_crystal_size_min 0.2
_refine_diff_density_max 0.243
_refine_diff_density_min -0.141
_refine_diff_density_rms 0.030
_refine_ls_abs_structure_details
;
 Flack x determined using 1038 quotients [(I+)-(I-)]/[(I+)+(I-)]
 (Parsons, Flack and Wagner, Acta Cryst. B69 (2013) 249-259).
;
_refine_ls_abs_structure_Flack 0.05(7)
_refine_ls_extinction_coef 0.084(11)
_refine_ls_extinction_expression Fc^*^=kFc[1+0.001xFc^2^\l^3^/sin(2\q)]^-1/4^
_refine_ls_extinction_method SHELXL
_refine_ls_goodness_of_fit_ref 1.072
_refine_ls_hydrogen_treatment mixed
_refine_ls_matrix_type full
_refine_ls_number_parameters 197
_refine_ls_number_reflns 2532
_refine_ls_number_restraints 0
_refine_ls_restrained_S_all 1.072
_refine_ls_R_factor_all 0.0229
_refine_ls_R_factor_gt 0.0228
_refine_ls_shift/su_max 0.000
_refine_ls_shift/su_mean 0.000
_refine_ls_structure_factor_coef Fsqd
_refine_ls_weighting_details 'w=1/[\s^2^(Fo^2^)+(0.0326P)^2^+0.2497P] where P=(Fo^2^+2Fc^2^)/3'
_refine_ls_weighting_scheme calc
_refine_ls_wR_factor_gt 0.0595
_refine_ls_wR_factor_ref 0.0596
_reflns_Friedel_coverage 0.711
_reflns_Friedel_fraction_full 0.992
_reflns_Friedel_fraction_max 0.993
_reflns_number_gt 2509
_reflns_number_total 2532
_reflns_threshold_expression 'I > 2\s(I)'
_cod_data_source_file c7ce01135k2.cif
_cod_data_source_block FI
_cod_depositor_comments 'Adding full bibliography for 7229639--7229641.cif.'
_cod_database_code 7229640
_shelx_space_group_comment
;
The symmetry employed for this shelxl refinement is uniquely defined
by the following loop, which should always be used as a source of
symmetry information in preference to the above space-group names.
They are only intended as comments.
;
_shelxl_version_number 2014-3

loop_
_space_group_symop_operation_xyz
'x, y, z'
'x+1/2, -y+1/2, -z'
'-x, y+1/2, -z+1/2'
'-x+1/2, -y, z+1/2'

loop_
_atom_site_label
_atom_site_type_symbol
_atom_site_fract_x
_atom_site_fract_y
_atom_site_fract_z
_atom_site_U_iso_or_equiv
_atom_site_adp_type
_atom_site_occupancy
_atom_site_site_symmetry_order
_atom_site_calc_flag
_atom_site_refinement_flags_posn
_atom_site_refinement_flags_adp
C1 C 0.5269(2) 0.22933(12) 0.17757(7) 0.0123(3) Uani 1 1 d . .
C2 C 0.6489(2) 0.34252(11) 0.20562(7) 0.0098(3) Uani 1 1 d . .
C3 C 0.8167(2) 0.30856(11) 0.26654(7) 0.0092(2) Uani 1 1 d . .
C4 C 0.9339(2) 0.42083(11) 0.29926(7) 0.0093(2) Uani 1 1 d . .
C5 C 1.0812(2) 0.38370(11) 0.36446(7) 0.0103(3) Uani 1 1 d . .
C6 C 0.9525(2) 0.33152(12) 0.43089(7) 0.0135(3) Uani 1 1 d . .
C7 C 1.1397(2) 0.50467(12) 0.47173(7) 0.0131(3) Uani 1 1 d . .
C8 C 0.9622(2) 0.36839(14) 0.56571(7) 0.0186(3) Uani 1 1 d . .
H8A H 0.8183 0.4087 0.5626 0.028 Uiso 1 1 calc R U
H8B H 1.0502 0.4075 0.6050 0.028 Uiso 1 1 calc R U
H8C H 0.9419 0.2812 0.5777 0.028 Uiso 1 1 calc R U
C9 C 1.3466(3) 0.54406(14) 0.51278(8) 0.0204(3) Uani 1 1 d . .
H9A H 1.4613 0.4818 0.5058 0.031 Uiso 1 1 calc R U
H9B H 1.3144 0.5528 0.5663 0.031 Uiso 1 1 calc R U
H9C H 1.3976 0.6229 0.4928 0.031 Uiso 1 1 calc R U
C10 C 0.9585(3) 0.60172(13) 0.47721(8) 0.0216(3) Uani 1 1 d . .
H10A H 1.0080 0.6777 0.4530 0.032 Uiso 1 1 calc R U
H10B H 0.9258 0.6181 0.5300 0.032 Uiso 1 1 calc R U
H10C H 0.8256 0.5716 0.4521 0.032 Uiso 1 1 calc R U
N1 N 1.07534(19) 0.37987(10) 0.49416(6) 0.0127(2) Uani 1 1 d . .
O1 O 0.41501(16) 0.16687(8) 0.23687(6) 0.0140(2) Uani 1 1 d . .
O2 O 0.48640(15) 0.42500(9) 0.23428(6) 0.0138(2) Uani 1 1 d . .
O3 O 0.98007(15) 0.22977(9) 0.23460(5) 0.0131(2) Uani 1 1 d . .
O4 O 1.05371(15) 0.48491(8) 0.24231(5) 0.0106(2) Uani 1 1 d . .
O5 O 1.19504(15) 0.48939(9) 0.39402(5) 0.0136(2) Uani 1 1 d . .
H1 H 0.287(4) 0.1959(19) 0.2424(12) 0.025(5) Uiso 1 1 d . .
H2A H 0.537(3) 0.495(2) 0.2411(10) 0.024(5) Uiso 1 1 d . .
H3A H 0.949(4) 0.158(2) 0.2401(12) 0.033(6) Uiso 1 1 d . .
H4A H 1.170(4) 0.451(2) 0.2352(12) 0.029(5) Uiso 1 1 d . .
H5 H 1.192(3) 0.3282(15) 0.3468(9) 0.011(4) Uiso 1 1 d . .
H4 H 0.821(3) 0.4755(15) 0.3179(8) 0.008(4) Uiso 1 1 d . .
H3 H 0.737(3) 0.2654(16) 0.3061(9) 0.010(4) Uiso 1 1 d . .
H2 H 0.725(3) 0.3815(15) 0.1632(8) 0.003(3) Uiso 1 1 d . .
H1A H 0.421(3) 0.2557(16) 0.1394(10) 0.015(4) Uiso 1 1 d . .
H1B H 0.624(3) 0.1712(16) 0.1561(9) 0.013(4) Uiso 1 1 d . .
H6A H 0.798(3) 0.3587(15) 0.4282(9) 0.009(4) Uiso 1 1 d . .
H6B H 0.951(3) 0.2426(17) 0.4315(10) 0.017(4) Uiso 1 1 d . .

loop_
_atom_site_aniso_label
_atom_site_aniso_U_11
_atom_site_aniso_U_22
_atom_site_aniso_U_33
_atom_site_aniso_U_23
_atom_site_aniso_U_13
_atom_site_aniso_U_12
C1 0.0109(6) 0.0119(6) 0.0140(5) -0.0021(5) -0.0016(5) 0.0001(5)
C2 0.0085(5) 0.0091(5) 0.0119(5) -0.0005(4) 0.0004(5) 0.0011(5)
C3 0.0074(5) 0.0080(5) 0.0121(5) 0.0004(5) 0.0007(5) -0.0003(4)
C4 0.0090(5) 0.0075(5) 0.0114(5) 0.0000(4) 0.0007(4) -0.0006(4)
C5 0.0099(5) 0.0083(5) 0.0127(6) -0.0004(4) -0.0007(5) -0.0012(5)
C6 0.0146(6) 0.0130(6) 0.0130(6) 0.0021(5) -0.0010(5) -0.0037(5)
C7 0.0153(6) 0.0127(6) 0.0113(5) -0.0005(5) -0.0005(5) -0.0013(5)
C8 0.0195(7) 0.0231(7) 0.0131(6) 0.0036(5) 0.0015(5) -0.0013(6)
C9 0.0232(7) 0.0214(7) 0.0164(6) 0.0000(5) -0.0052(6) -0.0077(6)
C10 0.0260(8) 0.0159(6) 0.0229(7) -0.0007(5) 0.0032(6) 0.0053(6)
N1 0.0145(5) 0.0126(5) 0.0111(5) 0.0011(4) -0.0005(4) -0.0021(4)
O1 0.0090(4) 0.0096(4) 0.0233(5) 0.0017(4) 0.0007(4) -0.0003(4)
O2 0.0084(4) 0.0082(4) 0.0247(5) -0.0024(4) -0.0006(4) 0.0011(4)
O3 0.0089(4) 0.0069(4) 0.0234(5) -0.0022(4) 0.0014(4) 0.0010(3)
O4 0.0090(4) 0.0094(4) 0.0134(4) 0.0021(3) 0.0015(3) -0.0005(4)
O5 0.0165(5) 0.0137(4) 0.0105(4) -0.0011(4) 0.0001(4) -0.0070(4)

loop_
_atom_type_symbol
_atom_type_description
_atom_type_scat_dispersion_real
_atom_type_scat_dispersion_imag
_atom_type_scat_source
C C 0.0033 0.0016 'International Tables Vol C Tables 4.2.6.8 and 6.1.1.4'
H H 0.0000 0.0000 'International Tables Vol C Tables 4.2.6.8 and 6.1.1.4'
N N 0.0061 0.0033 'International Tables Vol C Tables 4.2.6.8 and 6.1.1.4'
O O 0.0106 0.0060 'International Tables Vol C Tables 4.2.6.8 and 6.1.1.4'

loop_
_geom_angle_atom_site_label_1
_geom_angle_atom_site_label_2
_geom_angle_atom_site_label_3
_geom_angle
O1 C1 C2 111.88(10)
O2 C2 C1 106.82(10)
O2 C2 C3 110.87(10)
C1 C2 C3 111.20(10)
O3 C3 C4 107.89(10)
O3 C3 C2 108.83(10)
C4 C3 C2 112.79(10)
O4 C4 C5 111.91(10)
O4 C4 C3 110.77(10)
C5 C4 C3 110.71(9)
O5 C5 C4 110.49(10)
O5 C5 C6 104.93(10)
C4 C5 C6 112.97(10)
N1 C6 C5 101.86(10)
O5 C7 N1 102.63(10)
O5 C7 C9 107.75(11)
N1 C7 C9 110.49(11)
O5 C7 C10 108.08(11)
N1 C7 C10 115.43(11)
C9 C7 C10 111.77(12)
C6 N1 C8 114.10(11)
C6 N1 C7 105.05(10)
C8 N1 C7 116.38(10)
C7 O5 C5 109.46(9)

loop_
_geom_bond_atom_site_label_1
_geom_bond_atom_site_label_2
_geom_bond_distance
C1 O1 1.4303(16)
C1 C2 1.5223(16)
C2 O2 1.4293(15)
C2 C3 1.5360(17)
C3 O3 1.4307(15)
C3 C4 1.5303(16)
C4 O4 1.4318(15)
C4 C5 1.5231(17)
C5 O5 1.4422(15)
C5 C6 1.5302(17)
C6 N1 1.4528(17)
C7 O5 1.4372(15)
C7 N1 1.4689(16)
C7 C9 1.5174(19)
C7 C10 1.529(2)
C8 N1 1.4561(16)
